data_7027579
loop_
_publ_author_name
'Iengo, Elisabetta'
'Mestroni, Giovanni'
'Geremia, Silvano'
'Calligaris, Mario'
'Alessio, Enzo'

_publ_section_title
;
 Novel ruthenium(III) dimers Na2[{trans-RuCl4(Me2SO-S&#x200A;)}2(\m-L)]
 and [{mer,cis-RuCl3(Me2SO-S&#x200A;)(Me2SO-O)}2(\m-L)]
 (L&#x2005;=&#x2005;bridging heterocyclic N-donor ligand) closely related
 to the antimetastatic complex
 Na[trans-RuCl4(Me2SO-S&#x200A;)(Him)]&#x200A;&#x2020;
;
_journal_issue 19
_journal_name_full 'Journal of the Chemical Society, Dalton Transactions'
_journal_page_first 3361
_journal_paper_doi 10.1039/a904264d
_journal_year 1999
_chemical_formula_moiety 'C12 H28 Cl6 N2 O4 Ru2 S4, 2(CHCl3)'
_chemical_formula_sum 'C14 H30 Cl12 N2 O4 Ru2 S4'
_chemical_formula_weight 1046.18
_space_group_IT_number 14
_symmetry_space_group_name_Hall '-P 2yn'
_symmetry_space_group_name_H-M 'P 1 21/n 1'
_atom_sites_solution_hydrogens geom
_atom_sites_solution_primary direct
_atom_sites_solution_secondary difmap
_audit_creation_method SHELXL-97
_cell_angle_alpha 90.00
_cell_angle_beta 100.070(10)
_cell_angle_gamma 90.00
_cell_formula_units_Z 2
_cell_length_a 10.770(3)
_cell_length_b 14.526(3)
_cell_length_c 11.764(3)
_cell_measurement_temperature 293(2)
_cell_volume 1812.1(8)
_computing_structure_refinement 'SHELXL-97 (Sheldrick, 1997)'
_computing_structure_solution 'SHELXS-97 (Sheldrick, 1990)'
_diffrn_ambient_temperature 293(2)
_diffrn_measured_fraction_theta_full 0.964
_diffrn_measured_fraction_theta_max 0.964
_diffrn_radiation_monochromator graphite
_diffrn_radiation_source 'fine-focus sealed tube'
_diffrn_radiation_type MoK\a
_diffrn_radiation_wavelength 0.71100
_diffrn_reflns_av_R_equivalents 0.0239
_diffrn_reflns_av_sigmaI/netI 0.0355
_diffrn_reflns_limit_h_max 14
_diffrn_reflns_limit_h_min -15
_diffrn_reflns_limit_k_max 20
_diffrn_reflns_limit_k_min 0
_diffrn_reflns_limit_l_max 16
_diffrn_reflns_limit_l_min 0
_diffrn_reflns_number 5495
_diffrn_reflns_theta_full 29.96
_diffrn_reflns_theta_max 29.96
_diffrn_reflns_theta_min 2.25
_exptl_absorpt_coefficient_mu 1.975
_exptl_crystal_density_diffrn 1.917
_exptl_crystal_density_method 'not measured'
_exptl_crystal_F_000 1032
_refine_diff_density_max 1.088
_refine_diff_density_min -0.633
_refine_diff_density_rms 0.092
_refine_ls_extinction_method none
_refine_ls_goodness_of_fit_ref 1.034
_refine_ls_hydrogen_treatment mixed
_refine_ls_matrix_type full
_refine_ls_number_parameters 213
_refine_ls_number_reflns 5267
_refine_ls_number_restraints 0
_refine_ls_restrained_S_all 1.034
_refine_ls_R_factor_all 0.0627
_refine_ls_R_factor_gt 0.0363
_refine_ls_shift/su_max 0.171
_refine_ls_shift/su_mean 0.006
_refine_ls_structure_factor_coef Fsqd
_refine_ls_weighting_details 'w=1/[\s^2^(Fo^2^)+(0.0383P)^2^+1.6237P] where P=(Fo^2^+2Fc^2^)/3'
_refine_ls_weighting_scheme calc
_refine_ls_wR_factor_gt 0.0796
_refine_ls_wR_factor_ref 0.0877
_reflns_number_gt 4043
_reflns_number_total 5267
_reflns_threshold_expression >2sigma(I)
_cod_data_source_file 904264dsup1.cif
_cod_data_source_block 3a
_cod_depositor_comments
;
The following automatic conversions were performed:

'_refine_ls_weighting_scheme' value 'calc
w=1/[\s^2^(Fo^2^)+(0.0383P)^2^+1.6237P] where P=(Fo^2^+2Fc^2^)/3' was
changed to 'calc'. New tag '_refine_ls_weighting_details' was
created. The value of the new tag was set to
'w=1/[\s^2^(Fo^2^)+(0.0383P)^2^+1.6237P] where P=(Fo^2^+2Fc^2^)/3'.

Automatic conversion script
Id: cif_fix_values 3143 2015-03-26 13:38:13Z robertas 
;
_cod_database_code 7027579

loop_
_symmetry_equiv_pos_as_xyz
'x, y, z'
'-x+1/2, y+1/2, -z+1/2'
'-x, -y, -z'
'x-1/2, -y-1/2, z-1/2'

loop_
_atom_site_label
_atom_site_type_symbol
_atom_site_fract_x
_atom_site_fract_y
_atom_site_fract_z
_atom_site_U_iso_or_equiv
_atom_site_adp_type
_atom_site_occupancy
_atom_site_calc_flag
_atom_site_refinement_flags
_atom_site_disorder_assembly
_atom_site_disorder_group
Ru Ru 0.23645(2) 0.110661(15) 0.193603(19) 0.02861(7) Uani 1 d . . .
Cl1 Cl 0.21961(9) -0.00667(6) 0.32465(7) 0.0465(2) Uani 1 d . . .
Cl2 Cl 0.23424(9) 0.23147(6) 0.06082(7) 0.0462(2) Uani 1 d . . .
Cl3 Cl 0.38772(8) 0.03261(6) 0.11251(8) 0.0470(2) Uani 1 d . . .
S1 S 0.39171(8) 0.17763(6) 0.32358(7) 0.03800(18) Uani 1 d . . .
S2 S 0.10073(9) 0.28139(6) 0.28942(8) 0.0456(2) Uani 1 d . . .
O1 O 0.3500(3) 0.2316(2) 0.4161(2) 0.0551(7) Uani 1 d . . .
O2 O 0.0912(2) 0.17785(16) 0.2554(2) 0.0403(5) Uani 1 d . . .
N1 N 0.0931(2) 0.04395(16) 0.0776(2) 0.0297(5) Uani 1 d . . .
C1 C 0.4919(4) 0.2489(3) 0.2583(4) 0.0624(11) Uani 1 d . . .
H1A H 0.4461 0.3023 0.2262 0.094 Uiso 1 calc R . .
H1B H 0.5217 0.2155 0.1980 0.094 Uiso 1 calc R . .
H1C H 0.5624 0.2678 0.3152 0.094 Uiso 1 calc R . .
C2 C 0.5010(4) 0.0952(3) 0.3913(4) 0.0633(12) Uani 1 d . . .
H2A H 0.5648 0.1255 0.4457 0.095 Uiso 1 calc R . .
H2B H 0.5395 0.0646 0.3340 0.095 Uiso 1 calc R . .
H2C H 0.4580 0.0509 0.4309 0.095 Uiso 1 calc R . .
C3 C 0.0656(5) 0.2837(3) 0.4319(4) 0.0688(12) Uani 1 d . . .
H3A H -0.0106 0.2499 0.4337 0.103 Uiso 1 calc R . .
H3B H 0.0547 0.3463 0.4544 0.103 Uiso 1 calc R . .
H3C H 0.1338 0.2562 0.4844 0.103 Uiso 1 calc R . .
C4 C -0.0425(5) 0.3264(3) 0.2120(5) 0.0796(15) Uani 1 d . . .
H4A H -0.0518 0.3893 0.2343 0.119 Uiso 1 calc R . .
H4B H -0.1120 0.2908 0.2292 0.119 Uiso 1 calc R . .
H4C H -0.0413 0.3236 0.1307 0.119 Uiso 1 calc R . .
C5 C -0.0049(3) 0.0900(2) 0.0186(3) 0.0321(6) Uani 1 d . . .
H5 H -0.0108 0.1531 0.0301 0.039 Uiso 1 calc R . .
C6 C -0.0974(3) 0.0469(2) -0.0586(3) 0.0328(6) Uani 1 d . . .
H6 H -0.1639 0.0813 -0.0984 0.039 Uiso 1 calc R . .
Cl4A Cl -0.1756(3) 0.10843(18) 0.3840(3) 0.1009(12) Uani 0.607(5) d P A 1
Cl5A Cl -0.2203(5) -0.0038(5) 0.1796(3) 0.132(2) Uani 0.607(5) d P A 1
Cl6A Cl -0.1336(4) -0.0833(2) 0.4007(3) 0.1092(12) Uani 0.607(5) d P A 1
C7A C -0.1250(19) 0.0101(16) 0.3171(13) 0.075(4) Uani 0.607(5) d P A 1
H7A H -0.0373 0.0190 0.3074 0.091 Uiso 0.607(5) calc PR A 1
Cl4B Cl -0.2312(5) 0.1262(4) 0.2235(7) 0.147(3) Uani 0.393(5) d P A 2
Cl5B Cl -0.1684(5) 0.0065(8) 0.4135(4) 0.171(5) Uani 0.393(5) d P A 2
Cl6B Cl -0.1898(9) -0.0559(5) 0.1837(7) 0.109(2) Uani 0.393(5) d P A 2
C7B C -0.143(3) 0.031(2) 0.2772(19) 0.070(6) Uani 0.393(5) d P A 2
H7B H -0.0535 0.0436 0.2792 0.085 Uiso 0.393(5) calc PR A 2

loop_
_atom_site_aniso_label
_atom_site_aniso_U_11
_atom_site_aniso_U_22
_atom_site_aniso_U_33
_atom_site_aniso_U_23
_atom_site_aniso_U_13
_atom_site_aniso_U_12
Ru 0.03094(11) 0.02437(11) 0.02781(11) -0.00037(9) -0.00235(8) -0.00283(9)
Cl1 0.0592(5) 0.0399(4) 0.0371(4) 0.0095(3) -0.0006(4) -0.0084(4)
Cl2 0.0525(5) 0.0373(4) 0.0451(4) 0.0120(3) -0.0017(4) -0.0075(4)
Cl3 0.0410(4) 0.0479(5) 0.0514(5) -0.0093(4) 0.0057(4) 0.0038(4)
S1 0.0373(4) 0.0342(4) 0.0377(4) -0.0042(3) -0.0066(3) -0.0071(3)
S2 0.0529(5) 0.0346(4) 0.0490(5) -0.0058(4) 0.0083(4) -0.0001(4)
O1 0.0550(15) 0.0576(16) 0.0481(14) -0.0201(13) -0.0043(12) -0.0064(13)
O2 0.0382(12) 0.0333(11) 0.0489(13) -0.0107(10) 0.0066(10) -0.0027(9)
N1 0.0324(12) 0.0255(11) 0.0281(11) -0.0011(9) -0.0032(9) -0.0015(9)
C1 0.053(2) 0.066(3) 0.065(3) 0.000(2) -0.0005(19) -0.027(2)
C2 0.054(2) 0.057(2) 0.065(3) -0.005(2) -0.0292(19) 0.0029(19)
C3 0.095(4) 0.060(3) 0.057(2) -0.011(2) 0.027(2) -0.004(3)
C4 0.085(3) 0.060(3) 0.086(3) -0.008(3) -0.009(3) 0.031(3)
C5 0.0357(14) 0.0230(13) 0.0344(14) -0.0026(11) -0.0028(12) 0.0001(11)
C6 0.0333(14) 0.0255(13) 0.0356(15) -0.0007(11) -0.0046(12) 0.0014(11)
Cl4A 0.0811(16) 0.0695(16) 0.163(3) -0.0223(17) 0.0518(18) -0.0066(12)
Cl5A 0.107(3) 0.231(7) 0.0582(16) 0.012(3) 0.0108(17) -0.055(4)
Cl6A 0.151(3) 0.0844(19) 0.0894(18) 0.0037(14) 0.0127(18) 0.0165(18)
C7A 0.053(7) 0.110(12) 0.068(9) -0.006(8) 0.022(7) 0.002(7)
Cl4B 0.098(3) 0.102(4) 0.258(9) 0.023(4) 0.074(4) 0.017(3)
Cl5B 0.100(3) 0.352(17) 0.061(2) 0.007(5) 0.018(2) 0.026(6)
Cl6B 0.117(5) 0.114(4) 0.109(4) -0.008(4) 0.054(4) -0.014(4)
C7B 0.051(10) 0.098(17) 0.065(14) -0.009(11) 0.015(10) 0.004(9)

loop_
_atom_type_symbol
_atom_type_description
_atom_type_scat_dispersion_real
_atom_type_scat_dispersion_imag
_atom_type_scat_source
Ru Ru -1.2594 0.8363 'International Tables Vol C Tables 4.2.6.8 and 6.1.1.4'
Cl Cl 0.1484 0.1585 'International Tables Vol C Tables 4.2.6.8 and 6.1.1.4'
S S 0.1246 0.1234 'International Tables Vol C Tables 4.2.6.8 and 6.1.1.4'
O O 0.0106 0.0060 'International Tables Vol C Tables 4.2.6.8 and 6.1.1.4'
N N 0.0061 0.0033 'International Tables Vol C Tables 4.2.6.8 and 6.1.1.4'
C C 0.0033 0.0016 'International Tables Vol C Tables 4.2.6.8 and 6.1.1.4'
H H 0.0000 0.0000 'International Tables Vol C Tables 4.2.6.8 and 6.1.1.4'

loop_
_geom_angle_atom_site_label_1
_geom_angle_atom_site_label_2
_geom_angle_atom_site_label_3
_geom_angle
_geom_angle_site_symmetry_1
_geom_angle_site_symmetry_3
O2 Ru N1 86.08(9) . .
O2 Ru S1 94.23(7) . .
N1 Ru S1 177.70(7) . .
O2 Ru Cl3 175.72(7) . .
N1 Ru Cl3 89.80(7) . .
S1 Ru Cl3 89.93(4) . .
O2 Ru Cl1 87.79(7) . .
N1 Ru Cl1 87.66(7) . .
S1 Ru Cl1 90.07(3) . .
Cl3 Ru Cl1 93.22(4) . .
O2 Ru Cl2 87.78(7) . .
N1 Ru Cl2 89.52(7) . .
S1 Ru Cl2 92.77(3) . .
Cl3 Ru Cl2 91.02(4) . .
Cl1 Ru Cl2 174.90(4) . .
O1 S1 C1 107.3(2) . .
O1 S1 C2 107.0(2) . .
C1 S1 C2 100.6(2) . .
O1 S1 Ru 116.13(11) . .
C1 S1 Ru 113.04(14) . .
C2 S1 Ru 111.48(13) . .
O2 S2 C4 102.2(2) . .
O2 S2 C3 104.16(18) . .
C4 S2 C3 99.6(3) . .
S2 O2 Ru 121.56(13) . .
C5 N1 C6 117.0(2) . 3
C5 N1 Ru 121.86(19) . .
C6 N1 Ru 121.15(19) 3 .
N1 C5 C6 121.9(3) . .
N1 C6 C5 121.1(3) 3 .
Cl6A C7A Cl4A 109.8(9) . .
Cl6A C7A Cl5A 111.0(14) . .
Cl4A C7A Cl5A 109.0(10) . .
Cl6B C7B Cl5B 112(2) . .
Cl6B C7B Cl4B 106.1(12) . .
Cl5B C7B Cl4B 110.0(18) . .

loop_
_geom_bond_atom_site_label_1
_geom_bond_atom_site_label_2
_geom_bond_distance
_geom_bond_site_symmetry_2
Ru O2 2.081(2) .
Ru N1 2.109(2) .
Ru S1 2.2774(8) .
Ru Cl3 2.3223(10) .
Ru Cl1 2.3264(9) .
Ru Cl2 2.3467(9) .
S1 O1 1.474(3) .
S1 C1 1.766(4) .
S1 C2 1.767(4) .
S2 O2 1.555(2) .
S2 C4 1.774(5) .
S2 C3 1.782(4) .
N1 C5 1.337(4) .
N1 C6 1.340(4) 3
C5 C6 1.376(4) .
C6 N1 1.340(4) 3
Cl4A C7A 1.76(2) .
Cl5A C7A 1.770(17) .
Cl6A C7A 1.688(18) .
Cl4B C7B 1.73(3) .
Cl5B C7B 1.71(2) .
Cl6B C7B 1.69(4) .

loop_
_geom_torsion_atom_site_label_1
_geom_torsion_atom_site_label_2
_geom_torsion_atom_site_label_3
_geom_torsion_atom_site_label_4
_geom_torsion
_geom_torsion_site_symmetry_1
_geom_torsion_site_symmetry_4
O2 Ru S1 O1 8.67(15) . .
N1 Ru S1 O1 -89.0(18) . .
Cl3 Ru S1 O1 -172.33(14) . .
Cl1 Ru S1 O1 -79.11(14) . .
Cl2 Ru S1 O1 96.65(14) . .
O2 Ru S1 C1 -116.0(2) . .
N1 Ru S1 C1 146.3(18) . .
Cl3 Ru S1 C1 62.99(19) . .
Cl1 Ru S1 C1 156.21(19) . .
Cl2 Ru S1 C1 -28.03(19) . .
O2 Ru S1 C2 131.5(2) . .
N1 Ru S1 C2 33.9(18) . .
Cl3 Ru S1 C2 -49.46(19) . .
Cl1 Ru S1 C2 43.76(19) . .
Cl2 Ru S1 C2 -140.48(19) . .
C4 S2 O2 Ru 128.9(2) . .
C3 S2 O2 Ru -127.8(2) . .
N1 Ru O2 S2 -140.36(17) . .
S1 Ru O2 S2 41.92(16) . .
Cl3 Ru O2 S2 -124.5(9) . .
Cl1 Ru O2 S2 131.83(15) . .
Cl2 Ru O2 S2 -50.69(15) . .
O2 Ru N1 C5 45.7(2) . .
S1 Ru N1 C5 143.6(17) . .
Cl3 Ru N1 C5 -133.1(2) . .
Cl1 Ru N1 C5 133.7(2) . .
Cl2 Ru N1 C5 -42.1(2) . .
O2 Ru N1 C6 -135.1(2) . 3
S1 Ru N1 C6 -37.3(19) . 3
Cl3 Ru N1 C6 46.0(2) . 3
Cl1 Ru N1 C6 -47.2(2) . 3
Cl2 Ru N1 C6 137.1(2) . 3
C6 N1 C5 C6 -0.3(5) 3 .
Ru N1 C5 C6 178.8(2) . .
N1 C5 C6 N1 0.3(5) . 3
